data_7117758
loop_
_publ_author_name
'Alok Ranjan'
'Anupam Mandal'
'Swapnil G. Yerande'
'Dattatraya H. Dethe'

_publ_section_title
;
 An asymmetric alkynylation/hydrothiolation cascade: an enantioselective
 synthesis of thiazolidine-2-imines from imines, acetylenes and
 isothiocyanates
;
_journal_name_full Chem.Commun.
_journal_page_first 14215
_journal_paper_doi 10.1039/C5cc05549K
_journal_volume 51
_journal_year 2015
_chemical_formula_sum 'C30 H26 N2 S'
_chemical_formula_weight 446.59
_chemical_name_systematic
;
 ?
;
_space_group_IT_number 15
_symmetry_cell_setting monoclinic
_symmetry_space_group_name_Hall '-C 2yc'
_symmetry_space_group_name_H-M 'C 1 2/c 1'
_atom_sites_solution_hydrogens geom
_atom_sites_solution_primary direct
_atom_sites_solution_secondary difmap
_audit_creation_method SHELXL-97
_audit_update_record
;
2015-05-29 deposited with the CCDC.
2015-07-28 downloaded from the CCDC.
;
_cell_angle_alpha 90.00
_cell_angle_beta 93.669(8)
_cell_angle_gamma 90.00
_cell_formula_units_Z 8
_cell_length_a 19.059(5)
_cell_length_b 5.6470(14)
_cell_length_c 42.733(11)
_cell_measurement_temperature 100(2)
_cell_volume 4590(2)
_computing_structure_refinement 'SHELXL-97 (Sheldrick, 1997)'
_diffrn_ambient_temperature 100(2)
_diffrn_measured_fraction_theta_full 0.996
_diffrn_measured_fraction_theta_max 0.996
_diffrn_measurement_device_type 'CCD area detector'
_diffrn_measurement_method 'phi and omega scans'
_diffrn_radiation_monochromator graphite
_diffrn_radiation_source 'fine-focus sealed tube'
_diffrn_radiation_type MoK\a
_diffrn_radiation_wavelength 0.71073
_diffrn_reflns_av_R_equivalents 0.0409
_diffrn_reflns_av_sigmaI/netI 0.0475
_diffrn_reflns_limit_h_max 22
_diffrn_reflns_limit_h_min -18
_diffrn_reflns_limit_k_max 6
_diffrn_reflns_limit_k_min -6
_diffrn_reflns_limit_l_max 45
_diffrn_reflns_limit_l_min -51
_diffrn_reflns_number 11767
_diffrn_reflns_theta_full 25.50
_diffrn_reflns_theta_max 25.50
_diffrn_reflns_theta_min 0.95
_exptl_absorpt_coefficient_mu 0.163
_exptl_absorpt_correction_T_max 0.990
_exptl_absorpt_correction_T_min 0.984
_exptl_absorpt_correction_type empirical
_exptl_absorpt_process_details SADABS
_exptl_crystal_colour white
_exptl_crystal_density_diffrn 1.293
_exptl_crystal_density_method 'not measured'
_exptl_crystal_description prism
_exptl_crystal_F_000 1888
_exptl_crystal_size_max 0.10
_exptl_crystal_size_mid 0.08
_exptl_crystal_size_min 0.06
_refine_diff_density_max 0.604
_refine_diff_density_min -0.328
_refine_diff_density_rms 0.078
_refine_ls_extinction_method none
_refine_ls_goodness_of_fit_ref 1.068
_refine_ls_hydrogen_treatment mixed
_refine_ls_matrix_type full
_refine_ls_number_parameters 298
_refine_ls_number_reflns 4252
_refine_ls_number_restraints 0
_refine_ls_restrained_S_all 1.068
_refine_ls_R_factor_all 0.0701
_refine_ls_R_factor_gt 0.0520
_refine_ls_shift/su_max 0.002
_refine_ls_shift/su_mean 0.001
_refine_ls_structure_factor_coef Fsqd
_refine_ls_weighting_details 'calc w=1/[\s^2^(Fo^2^)+(0.1085P)^2^+3.6368P] where P=(Fo^2^+2Fc^2^)/3'
_refine_ls_weighting_scheme calc
_refine_ls_wR_factor_gt 0.1394
_refine_ls_wR_factor_ref 0.1794
_reflns_number_gt 3420
_reflns_number_total 4252
_reflns_threshold_expression >2sigma(I)
_cod_data_source_file c5cc05549k2.cif
_cod_data_source_block 10nova
_cod_original_sg_symbol_H-M C2/c
_cod_database_code 7117758

loop_
_symmetry_equiv_pos_as_xyz
'x, y, z'
'-x, y, -z+1/2'
'x+1/2, y+1/2, z'
'-x+1/2, y+1/2, -z+1/2'
'-x, -y, -z'
'x, -y, z-1/2'
'-x+1/2, -y+1/2, -z'
'x+1/2, -y+1/2, z-1/2'

loop_
_atom_site_label
_atom_site_type_symbol
_atom_site_fract_x
_atom_site_fract_y
_atom_site_fract_z
_atom_site_U_iso_or_equiv
_atom_site_adp_type
_atom_site_occupancy
_atom_site_symmetry_multiplicity
_atom_site_calc_flag
_atom_site_refinement_flags
_atom_site_disorder_assembly
_atom_site_disorder_group
C1 C 0.18135(14) 0.1809(5) 0.65783(6) 0.0259(6) Uani 1 1 d . . .
H1A H 0.1985 0.0305 0.6662 0.031 Uiso 1 1 calc R . .
H1B H 0.1337 0.1562 0.6490 0.031 Uiso 1 1 calc R . .
C2 C 0.17936(14) 0.3561(5) 0.68457(6) 0.0252(6) Uani 1 1 d . . .
C3 C 0.11934(14) 0.3633(5) 0.70176(7) 0.0306(6) Uani 1 1 d . . .
H3 H 0.0809 0.2678 0.6960 0.037 Uiso 1 1 calc R . .
C4 C 0.11705(16) 0.5123(5) 0.72738(7) 0.0365(7) Uani 1 1 d . . .
H4 H 0.0775 0.5135 0.7391 0.044 Uiso 1 1 calc R . .
C5 C 0.17294(17) 0.6589(6) 0.73573(7) 0.0385(7) Uani 1 1 d . . .
H5 H 0.1707 0.7611 0.7527 0.046 Uiso 1 1 calc R . .
C6 C 0.23193(16) 0.6535(6) 0.71889(7) 0.0402(7) Uani 1 1 d . . .
H6 H 0.2698 0.7516 0.7245 0.048 Uiso 1 1 calc R . .
C7 C 0.23514(15) 0.5020(6) 0.69345(7) 0.0338(7) Uani 1 1 d . . .
H7 H 0.2754 0.4988 0.6823 0.041 Uiso 1 1 calc R . .
C8 C 0.28986(13) 0.1520(5) 0.62969(6) 0.0223(6) Uani 1 1 d . . .
C9 C 0.38458(14) -0.1040(5) 0.63800(6) 0.0276(6) Uani 1 1 d . . .
H9A H 0.4161 0.0287 0.6356 0.033 Uiso 1 1 calc R . .
H9B H 0.3787 -0.1848 0.6180 0.033 Uiso 1 1 calc R . .
C10 C 0.41717(14) -0.2714(5) 0.66208(6) 0.0249(6) Uani 1 1 d . . .
C11 C 0.40534(14) -0.2487(5) 0.69366(6) 0.0288(6) Uani 1 1 d . . .
H11 H 0.3779 -0.1247 0.7003 0.035 Uiso 1 1 calc R . .
C12 C 0.43418(14) -0.4096(5) 0.71532(6) 0.0308(6) Uani 1 1 d . . .
H12 H 0.4257 -0.3938 0.7364 0.037 Uiso 1 1 calc R . .
C13 C 0.47523(15) -0.5921(5) 0.70573(7) 0.0348(7) Uani 1 1 d . . .
H13 H 0.4934 -0.7020 0.7203 0.042 Uiso 1 1 calc R . .
C14 C 0.48964(16) -0.6137(5) 0.67462(7) 0.0357(7) Uani 1 1 d . . .
H14 H 0.5186 -0.7346 0.6682 0.043 Uiso 1 1 calc R . .
C15 C 0.46057(14) -0.4538(5) 0.65314(7) 0.0303(6) Uani 1 1 d . . .
H15 H 0.4702 -0.4683 0.6322 0.036 Uiso 1 1 calc R . .
C16 C 0.26342(13) 0.4898(5) 0.59056(6) 0.0220(5) Uani 1 1 d . . .
C17 C 0.25994(13) 0.6552(5) 0.56796(6) 0.0232(6) Uani 1 1 d . . .
H17 H 0.2216 0.7568 0.5682 0.028 Uiso 1 1 calc R . .
C18 C 0.30741(13) 0.7001(4) 0.54292(6) 0.0226(6) Uani 1 1 d . . .
C19 C 0.35780(14) 0.5406(5) 0.53353(6) 0.0257(6) Uani 1 1 d . . .
H19 H 0.3643 0.3984 0.5443 0.031 Uiso 1 1 calc R . .
C20 C 0.39839(14) 0.5888(5) 0.50854(6) 0.0290(6) Uani 1 1 d . . .
H20 H 0.4310 0.4778 0.5026 0.035 Uiso 1 1 calc R . .
C21 C 0.39086(15) 0.8014(5) 0.49232(6) 0.0306(6) Uani 1 1 d . . .
H21 H 0.4185 0.8353 0.4757 0.037 Uiso 1 1 calc R . .
C22 C 0.34111(15) 0.9620(5) 0.50152(6) 0.0310(6) Uani 1 1 d . . .
H22 H 0.3353 1.1050 0.4909 0.037 Uiso 1 1 calc R . .
C23 C 0.29991(14) 0.9129(5) 0.52629(6) 0.0269(6) Uani 1 1 d . . .
H23 H 0.2668 1.0232 0.5320 0.032 Uiso 1 1 calc R . .
C24 C 0.20785(13) 0.4658(5) 0.61449(6) 0.0220(5) Uani 1 1 d . . .
H24 H 0.2113 0.6028 0.6286 0.026 Uiso 1 1 calc R . .
C25 C 0.13349(13) 0.4555(4) 0.59901(6) 0.0217(5) Uani 1 1 d . . .
C26 C 0.08653(14) 0.6372(5) 0.60251(6) 0.0251(6) Uani 1 1 d . . .
H26 H 0.0998 0.7667 0.6150 0.030 Uiso 1 1 calc R . .
C27 C 0.01936(14) 0.6299(5) 0.58762(6) 0.0281(6) Uani 1 1 d . . .
H27 H -0.0114 0.7558 0.5898 0.034 Uiso 1 1 calc R . .
C28 C -0.00171(13) 0.4362(5) 0.56967(6) 0.0258(6) Uani 1 1 d . . .
H28 H -0.0468 0.4294 0.5601 0.031 Uiso 1 1 calc R . .
C29 C 0.04526(14) 0.2519(5) 0.56616(6) 0.0272(6) Uani 1 1 d . . .
H29 H 0.0317 0.1209 0.5540 0.033 Uiso 1 1 calc R . .
C30 C 0.11237(14) 0.2621(5) 0.58065(6) 0.0248(6) Uani 1 1 d . . .
H30 H 0.1436 0.1381 0.5781 0.030 Uiso 1 1 calc R . .
N1 N 0.22512(11) 0.2527(4) 0.63271(5) 0.0251(5) Uani 1 1 d . . .
N2 N 0.31617(11) -0.0146(4) 0.64655(5) 0.0240(5) Uani 1 1 d . . .
S1 S 0.33036(3) 0.28179(12) 0.597266(15) 0.0248(2) Uani 1 1 d . . .

loop_
_atom_site_aniso_label
_atom_site_aniso_U_11
_atom_site_aniso_U_22
_atom_site_aniso_U_33
_atom_site_aniso_U_23
_atom_site_aniso_U_13
_atom_site_aniso_U_12
C1 0.0230(14) 0.0305(14) 0.0248(13) 0.0050(11) 0.0055(11) -0.0033(11)
C2 0.0273(14) 0.0298(14) 0.0184(12) 0.0058(11) 0.0009(10) 0.0031(11)
C3 0.0229(14) 0.0357(15) 0.0336(15) 0.0066(12) 0.0057(11) 0.0021(12)
C4 0.0336(16) 0.0427(17) 0.0342(16) 0.0042(13) 0.0102(13) 0.0090(13)
C5 0.0442(19) 0.0434(18) 0.0277(15) -0.0044(13) 0.0011(13) 0.0109(14)
C6 0.0358(17) 0.0514(19) 0.0331(16) -0.0063(14) 0.0011(13) -0.0044(14)
C7 0.0249(15) 0.0464(17) 0.0303(15) -0.0030(13) 0.0041(11) -0.0043(12)
C8 0.0198(13) 0.0287(14) 0.0185(12) -0.0032(10) 0.0014(10) -0.0036(11)
C9 0.0226(14) 0.0289(14) 0.0314(14) 0.0030(11) 0.0021(11) 0.0006(11)
C10 0.0219(14) 0.0258(13) 0.0268(14) -0.0011(10) -0.0013(11) -0.0052(10)
C11 0.0227(14) 0.0301(14) 0.0333(15) -0.0006(11) 0.0001(11) 0.0010(11)
C12 0.0291(15) 0.0395(16) 0.0237(13) 0.0039(12) 0.0002(11) -0.0056(12)
C13 0.0352(16) 0.0326(16) 0.0358(16) 0.0090(13) -0.0039(12) -0.0004(13)
C14 0.0363(17) 0.0333(16) 0.0367(16) -0.0026(13) -0.0053(13) 0.0084(13)
C15 0.0308(15) 0.0313(15) 0.0286(14) -0.0045(11) 0.0002(11) 0.0018(12)
C16 0.0176(13) 0.0271(13) 0.0214(12) -0.0040(10) 0.0017(10) -0.0019(10)
C17 0.0195(13) 0.0265(13) 0.0234(13) -0.0023(11) 0.0001(10) 0.0003(10)
C18 0.0197(13) 0.0268(13) 0.0212(13) -0.0006(10) 0.0003(10) -0.0056(10)
C19 0.0247(14) 0.0274(14) 0.0249(13) -0.0012(11) 0.0016(10) -0.0060(11)
C20 0.0290(15) 0.0345(15) 0.0238(14) -0.0028(11) 0.0040(11) -0.0027(12)
C21 0.0306(15) 0.0387(16) 0.0228(14) -0.0022(11) 0.0035(11) -0.0119(12)
C22 0.0384(16) 0.0275(14) 0.0267(14) 0.0029(11) -0.0017(12) -0.0115(12)
C23 0.0265(14) 0.0281(14) 0.0258(13) -0.0007(11) 0.0004(11) -0.0002(11)
C24 0.0221(13) 0.0235(13) 0.0205(12) -0.0013(10) 0.0023(10) 0.0015(10)
C25 0.0200(13) 0.0258(13) 0.0198(12) 0.0021(10) 0.0057(10) -0.0017(10)
C26 0.0237(13) 0.0254(13) 0.0270(13) -0.0041(11) 0.0069(10) -0.0020(11)
C27 0.0215(14) 0.0280(14) 0.0358(15) 0.0009(12) 0.0096(11) 0.0034(11)
C28 0.0173(13) 0.0336(15) 0.0269(13) 0.0006(11) 0.0038(10) -0.0036(11)
C29 0.0310(15) 0.0249(13) 0.0256(14) -0.0028(11) 0.0021(11) -0.0043(11)
C30 0.0253(14) 0.0225(13) 0.0271(14) -0.0001(10) 0.0042(11) 0.0020(10)
N1 0.0214(12) 0.0308(12) 0.0237(11) 0.0047(9) 0.0056(9) 0.0035(9)
N2 0.0207(11) 0.0286(12) 0.0227(11) 0.0024(9) 0.0002(9) -0.0012(9)
S1 0.0209(4) 0.0310(4) 0.0230(4) 0.0047(3) 0.0046(3) 0.0032(3)

loop_
_atom_type_symbol
_atom_type_description
_atom_type_scat_dispersion_real
_atom_type_scat_dispersion_imag
_atom_type_scat_source
C C 0.0033 0.0016 'International Tables Vol C Tables 4.2.6.8 and 6.1.1.4'
H H 0.0000 0.0000 'International Tables Vol C Tables 4.2.6.8 and 6.1.1.4'
N N 0.0061 0.0033 'International Tables Vol C Tables 4.2.6.8 and 6.1.1.4'
S S 0.1246 0.1234 'International Tables Vol C Tables 4.2.6.8 and 6.1.1.4'

loop_
_geom_angle_atom_site_label_1
_geom_angle_atom_site_label_2
_geom_angle_atom_site_label_3
_geom_angle
_geom_angle_site_symmetry_1
_geom_angle_site_symmetry_3
N1 C1 C2 114.7(2) . .
N1 C1 H1A 108.6 . .
C2 C1 H1A 108.6 . .
N1 C1 H1B 108.6 . .
C2 C1 H1B 108.6 . .
H1A C1 H1B 107.6 . .
C7 C2 C3 118.7(3) . .
C7 C2 C1 122.8(2) . .
C3 C2 C1 118.4(2) . .
C4 C3 C2 120.1(3) . .
C4 C3 H3 120.0 . .
C2 C3 H3 120.0 . .
C5 C4 C3 120.5(3) . .
C5 C4 H4 119.8 . .
C3 C4 H4 119.8 . .
C6 C5 C4 119.8(3) . .
C6 C5 H5 120.1 . .
C4 C5 H5 120.1 . .
C5 C6 C7 120.2(3) . .
C5 C6 H6 119.9 . .
C7 C6 H6 119.9 . .
C2 C7 C6 120.8(3) . .
C2 C7 H7 119.6 . .
C6 C7 H7 119.6 . .
N2 C8 N1 125.4(2) . .
N2 C8 S1 124.8(2) . .
N1 C8 S1 109.81(18) . .
N2 C9 C10 112.4(2) . .
N2 C9 H9A 109.1 . .
C10 C9 H9A 109.1 . .
N2 C9 H9B 109.1 . .
C10 C9 H9B 109.1 . .
H9A C9 H9B 107.9 . .
C11 C10 C15 118.2(3) . .
C11 C10 C9 121.5(2) . .
C15 C10 C9 120.4(2) . .
C12 C11 C10 120.5(3) . .
C12 C11 H11 119.8 . .
C10 C11 H11 119.8 . .
C13 C12 C11 120.1(3) . .
C13 C12 H12 119.9 . .
C11 C12 H12 119.9 . .
C12 C13 C14 120.4(3) . .
C12 C13 H13 119.8 . .
C14 C13 H13 119.8 . .
C15 C14 C13 119.2(3) . .
C15 C14 H14 120.4 . .
C13 C14 H14 120.4 . .
C14 C15 C10 121.6(3) . .
C14 C15 H15 119.2 . .
C10 C15 H15 119.2 . .
C17 C16 C24 122.7(2) . .
C17 C16 S1 126.1(2) . .
C24 C16 S1 111.22(18) . .
C16 C17 C18 129.9(2) . .
C16 C17 H17 115.1 . .
C18 C17 H17 115.1 . .
C19 C18 C23 117.3(2) . .
C19 C18 C17 124.5(2) . .
C23 C18 C17 118.1(2) . .
C20 C19 C18 121.6(3) . .
C20 C19 H19 119.2 . .
C18 C19 H19 119.2 . .
C19 C20 C21 120.6(3) . .
C19 C20 H20 119.7 . .
C21 C20 H20 119.7 . .
C22 C21 C20 118.3(3) . .
C22 C21 H21 120.8 . .
C20 C21 H21 120.8 . .
C23 C22 C21 121.1(3) . .
C23 C22 H22 119.4 . .
C21 C22 H22 119.4 . .
C22 C23 C18 121.0(3) . .
C22 C23 H23 119.5 . .
C18 C23 H23 119.5 . .
N1 C24 C16 106.8(2) . .
N1 C24 C25 111.8(2) . .
C16 C24 C25 112.2(2) . .
N1 C24 H24 108.6 . .
C16 C24 H24 108.6 . .
C25 C24 H24 108.6 . .
C26 C25 C30 118.7(2) . .
C26 C25 C24 121.1(2) . .
C30 C25 C24 120.1(2) . .
C25 C26 C27 120.9(2) . .
C25 C26 H26 119.6 . .
C27 C26 H26 119.6 . .
C28 C27 C26 120.2(2) . .
C28 C27 H27 119.9 . .
C26 C27 H27 119.9 . .
C27 C28 C29 119.2(2) . .
C27 C28 H28 120.4 . .
C29 C28 H28 120.4 . .
C30 C29 C28 120.3(2) . .
C30 C29 H29 119.9 . .
C28 C29 H29 119.9 . .
C29 C30 C25 120.7(2) . .
C29 C30 H30 119.6 . .
C25 C30 H30 119.6 . .
C8 N1 C1 120.9(2) . .
C8 N1 C24 117.7(2) . .
C1 N1 C24 120.1(2) . .
C8 N2 C9 116.0(2) . .
C16 S1 C8 93.20(12) . .

loop_
_geom_bond_atom_site_label_1
_geom_bond_atom_site_label_2
_geom_bond_distance
_geom_bond_site_symmetry_2
C1 N1 1.459(3) .
C1 C2 1.514(4) .
C1 H1A 0.9700 .
C1 H1B 0.9700 .
C2 C7 1.379(4) .
C2 C3 1.399(4) .
C3 C4 1.384(4) .
C3 H3 0.9300 .
C4 C5 1.378(5) .
C4 H4 0.9300 .
C5 C6 1.373(4) .
C5 H5 0.9300 .
C6 C7 1.388(4) .
C6 H6 0.9300 .
C7 H7 0.9300 .
C8 N2 1.269(3) .
C8 N1 1.372(3) .
C8 S1 1.786(3) .
C9 N2 1.466(3) .
C9 C10 1.502(4) .
C9 H9A 0.9700 .
C9 H9B 0.9700 .
C10 C11 1.388(4) .
C10 C15 1.390(4) .
C11 C12 1.385(4) .
C11 H11 0.9300 .
C12 C13 1.373(4) .
C12 H12 0.9300 .
C13 C14 1.380(4) .
C13 H13 0.9300 .
C14 C15 1.378(4) .
C14 H14 0.9300 .
C15 H15 0.9300 .
C16 C17 1.342(4) .
C16 C24 1.525(3) .
C16 S1 1.745(3) .
C17 C18 1.467(4) .
C17 H17 0.9300 .
C18 C19 1.394(4) .
C18 C23 1.399(4) .
C19 C20 1.385(4) .
C19 H19 0.9300 .
C20 C21 1.389(4) .
C20 H20 0.9300 .
C21 C22 1.387(4) .
C21 H21 0.9300 .
C22 C23 1.386(4) .
C22 H22 0.9300 .
C23 H23 0.9300 .
C24 N1 1.459(3) .
C24 C25 1.526(3) .
C24 H24 0.9800 .
C25 C26 1.376(4) .
C25 C30 1.389(4) .
C26 C27 1.393(4) .
C26 H26 0.9300 .
C27 C28 1.381(4) .
C27 H27 0.9300 .
C28 C29 1.387(4) .
C28 H28 0.9300 .
C29 C30 1.386(4) .
C29 H29 0.9300 .
C30 H30 0.9300 .

loop_
_geom_torsion_atom_site_label_1
_geom_torsion_atom_site_label_2
_geom_torsion_atom_site_label_3
_geom_torsion_atom_site_label_4
_geom_torsion
_geom_torsion_site_symmetry_1
_geom_torsion_site_symmetry_2
_geom_torsion_site_symmetry_3
_geom_torsion_site_symmetry_4
N1 C1 C2 C7 -30.7(4) . . . .
N1 C1 C2 C3 151.9(2) . . . .
C7 C2 C3 C4 -0.9(4) . . . .
C1 C2 C3 C4 176.6(2) . . . .
C2 C3 C4 C5 1.6(4) . . . .
C3 C4 C5 C6 -1.4(5) . . . .
C4 C5 C6 C7 0.4(5) . . . .
C3 C2 C7 C6 -0.1(4) . . . .
C1 C2 C7 C6 -177.5(3) . . . .
C5 C6 C7 C2 0.4(5) . . . .
N2 C9 C10 C11 -31.1(3) . . . .
N2 C9 C10 C15 149.2(2) . . . .
C15 C10 C11 C12 -2.3(4) . . . .
C9 C10 C11 C12 178.0(2) . . . .
C10 C11 C12 C13 0.5(4) . . . .
C11 C12 C13 C14 1.7(4) . . . .
C12 C13 C14 C15 -1.9(5) . . . .
C13 C14 C15 C10 0.1(4) . . . .
C11 C10 C15 C14 2.0(4) . . . .
C9 C10 C15 C14 -178.2(3) . . . .
C24 C16 C17 C18 -178.6(2) . . . .
S1 C16 C17 C18 2.7(4) . . . .
C16 C17 C18 C19 15.7(4) . . . .
C16 C17 C18 C23 -167.1(3) . . . .
C23 C18 C19 C20 -0.7(4) . . . .
C17 C18 C19 C20 176.4(2) . . . .
C18 C19 C20 C21 1.2(4) . . . .
C19 C20 C21 C22 -0.9(4) . . . .
C20 C21 C22 C23 0.2(4) . . . .
C21 C22 C23 C18 0.3(4) . . . .
C19 C18 C23 C22 0.0(4) . . . .
C17 C18 C23 C22 -177.3(2) . . . .
C17 C16 C24 N1 173.7(2) . . . .
S1 C16 C24 N1 -7.4(2) . . . .
C17 C16 C24 C25 50.9(3) . . . .
S1 C16 C24 C25 -130.26(19) . . . .
N1 C24 C25 C26 128.2(2) . . . .
C16 C24 C25 C26 -111.9(3) . . . .
N1 C24 C25 C30 -52.7(3) . . . .
C16 C24 C25 C30 67.2(3) . . . .
C30 C25 C26 C27 -0.9(4) . . . .
C24 C25 C26 C27 178.2(2) . . . .
C25 C26 C27 C28 1.6(4) . . . .
C26 C27 C28 C29 -1.3(4) . . . .
C27 C28 C29 C30 0.3(4) . . . .
C28 C29 C30 C25 0.4(4) . . . .
C26 C25 C30 C29 -0.1(4) . . . .
C24 C25 C30 C29 -179.2(2) . . . .
N2 C8 N1 C1 3.6(4) . . . .
S1 C8 N1 C1 -178.94(19) . . . .
N2 C8 N1 C24 170.9(2) . . . .
S1 C8 N1 C24 -11.7(3) . . . .
C2 C1 N1 C8 104.4(3) . . . .
C2 C1 N1 C24 -62.6(3) . . . .
C16 C24 N1 C8 12.4(3) . . . .
C25 C24 N1 C8 135.5(2) . . . .
C16 C24 N1 C1 179.8(2) . . . .
C25 C24 N1 C1 -57.1(3) . . . .
N1 C8 N2 C9 176.6(2) . . . .
S1 C8 N2 C9 -0.4(3) . . . .
C10 C9 N2 C8 170.6(2) . . . .
C17 C16 S1 C8 -179.7(2) . . . .
C24 C16 S1 C8 1.43(19) . . . .
N2 C8 S1 C16 -177.1(2) . . . .
N1 C8 S1 C16 5.46(19) . . . .
